data_2022021
loop_
_publ_author_name
'Jha, Kunal Kumar'
'Gruza, Barbara'
'Kumar, Prashant'
'Chodkiewicz, Michal Leszek'
'Dominiak, Paulina Maria'

_publ_section_title
;
 TAAM: a reliable and user friendly tool for hydrogen-atom location using
 routine X-ray diffraction data
;
_journal_issue 3
_journal_name_full 'Acta Crystallographica Section B Structural Science, Crystal Engineering and Materials'
_journal_paper_doi 10.1107/S2052520620002917
_journal_volume 76
_journal_year 2020
_chemical_absolute_configuration unk
_chemical_formula_moiety 'C7 H11 N O4, H2 O'
_chemical_formula_sum 'C7 H13 N O5'
_chemical_formula_weight 191.19
_space_group_crystal_system orthorhombic
_space_group_IT_number 19
_space_group_name_Hall 'P 2ac 2ab'
_space_group_name_H-M_alt 'P 21 21 21'
_symmetry_Int_Tables_number 19
_audit_creation_date 2019-09-27
_audit_creation_method
;
Olex2 1.2
(compiled 2018.05.29 svn.r3508 for OlexSys, GUI svn.r5506)
;
_cell_angle_alpha 90
_cell_angle_beta 90
_cell_angle_gamma 90
_cell_formula_units_Z 4
_cell_length_a 9.866(7)
_cell_length_b 9.250(7)
_cell_length_c 10.149(6)
_cell_measurement_temperature 50(2)
_cell_volume 926.2(11)
_computing_molecular_graphics 'Olex2 (Dolomanov et al., 2009)'
_computing_publication_material 'Olex2 (Dolomanov et al., 2009)'
_computing_structure_refinement 'olex2.refine (Bourhis et al., 2015)'
_diffrn_ambient_temperature 50(2)
_diffrn_measured_fraction_theta_full 0.9997
_diffrn_measured_fraction_theta_max 0.9997
_diffrn_radiation_type synchrotron
_diffrn_radiation_wavelength 0.5166
_diffrn_reflns_av_R_equivalents 0.0000
_diffrn_reflns_av_unetI/netI 0.0324
_diffrn_reflns_limit_h_max 19
_diffrn_reflns_limit_h_min -19
_diffrn_reflns_limit_k_max 18
_diffrn_reflns_limit_k_min 0
_diffrn_reflns_limit_l_max 20
_diffrn_reflns_limit_l_min 0
_diffrn_reflns_number 7774
_diffrn_reflns_theta_full 45.3070
_diffrn_reflns_theta_max 45.31
_diffrn_reflns_theta_min 2.88
_exptl_absorpt_coefficient_mu 0.117
_exptl_crystal_density_diffrn 1.3709
_exptl_crystal_F_000 408.2964
_refine_diff_density_max 0.2349
_refine_diff_density_min -0.1780
_refine_diff_density_rms 0.0455
_refine_ls_abs_structure_details 'Flack, H. D. (1983). Acta Cryst. A39, 876-881.'
_refine_ls_abs_structure_Flack 0.0(2)
_refine_ls_d_res_high 0.4999
_refine_ls_d_res_low 7.0742
_refine_ls_goodness_of_fit_ref 1.0882
_refine_ls_hydrogen_treatment refall
_refine_ls_matrix_type full
_refine_ls_number_constraints 0
_refine_ls_number_parameters 235
_refine_ls_number_reflns 7774
_refine_ls_number_restraints 0
_refine_ls_restrained_S_all 1.0882
_refine_ls_R_factor_all 0.0273
_refine_ls_R_factor_gt 0.0247
_refine_ls_shift/su_max 0.0004
_refine_ls_shift/su_mean 0.0001
_refine_ls_structure_factor_coef Fsqd
_refine_ls_weighting_details 'w=1/[\s^2^(Fo^2^)+(0.0056P)^2^+0.0438P] where P=(Fo^2^+2Fc^2^)/3'
_refine_ls_weighting_scheme calc
_refine_ls_wR_factor_gt 0.0510
_refine_ls_wR_factor_ref 0.0516
_reflns_Friedel_coverage 1.000
_reflns_limit_h_max 19
_reflns_limit_h_min -19
_reflns_limit_k_max 18
_reflns_limit_k_min -18
_reflns_limit_l_max 20
_reflns_limit_l_min -20
_reflns_number_gt 7363
_reflns_number_total 7774
_reflns_threshold_expression I>=2u(I)
_cod_data_source_file 51_TAAM_ANIS_max.cif
_cod_data_source_block 51_TAAM_ANIS_max
_cod_original_sg_symbol_Hall ' P 2ac 2ab'
_cod_database_code 2022021
_olex2_refinement_description
;
;
_olex2_submission_special_instructions 'No special instructions were received'

loop_
_space_group_symop_id
_space_group_symop_operation_xyz
1 x,y,z
2 x+1/2,-y+1/2,-z
3 -x,y+1/2,-z+1/2
4 -x+1/2,-y,z+1/2

loop_
_atom_site_label
_atom_site_type_symbol
_atom_site_fract_x
_atom_site_fract_y
_atom_site_fract_z
_atom_site_U_iso_or_equiv
_atom_site_adp_type
_atom_site_occupancy
_atom_site_refinement_flags_posn
O(1) O 0.57886(3) 1.11444(3) 0.77141(3) 0.00992(4) Uani 1.000000 .
O(2) O 0.79390(3) 1.11874(3) 0.84000(2) 0.00858(4) Uani 1.000000 .
H(2) H 0.7577(10) 1.1854(11) 0.9021(10) 0.020(2) Uani 1.000000 .
O(3) O 0.84077(3) 1.20541(3) 0.55052(3) 0.00926(4) Uani 1.000000 .
O(4) O 0.78373(3) 0.69411(3) 0.51486(3) 0.00873(4) Uani 1.000000 .
H(4) H 0.8286(10) 0.6203(12) 0.4789(9) 0.026(2) Uani 1.000000 .
N(1) N 0.87812(3) 0.97805(3) 0.61441(3) 0.00677(4) Uani 1.000000 .
C(1) C 0.69664(3) 1.07606(3) 0.76099(3) 0.00654(4) Uani 1.000000 .
C(2) C 0.73847(3) 0.96438(3) 0.65978(3) 0.00651(4) Uani 1.000000 .
H(2a H 0.6683(9) 0.9768(9) 0.5802(8) 0.0196(19) Uani 1.000000 .
C(3) C 0.73455(4) 0.81114(3) 0.71932(3) 0.00934(5) Uani 1.000000 .
H(3a H 0.7661(9) 0.8148(9) 0.8188(10) 0.024(2) Uani 1.000000 .
H(3b H 0.6343(10) 0.7630(9) 0.7129(9) 0.026(2) Uani 1.000000 .
C(4) C 0.84112(4) 0.73026(3) 0.63928(3) 0.00824(4) Uani 1.000000 .
H(4a H 0.8734(10) 0.6322(11) 0.6869(9) 0.027(2) Uani 1.000000 .
C(5) C 0.95407(3) 0.84211(3) 0.62487(3) 0.00905(5) Uani 1.000000 .
H(5a H 1.0139(9) 0.8225(9) 0.5396(9) 0.022(2) Uani 1.000000 .
H(5b H 1.0175(10) 0.8417(9) 0.7128(11) 0.031(3) Uani 1.000000 .
C(6) C 0.91982(3) 1.10151(3) 0.55802(3) 0.00691(4) Uani 1.000000 .
C(7) C 1.06185(3) 1.10713(4) 0.50534(4) 0.01091(5) Uani 1.000000 .
H(7a H 1.0690(10) 1.0424(13) 0.4211(11) 0.041(3) Uani 1.000000 .
H(7b H 1.0874(9) 1.2136(11) 0.4817(11) 0.037(3) Uani 1.000000 .
H(7c H 1.1327(10) 1.0675(12) 0.5741(11) 0.038(3) Uani 1.000000 .
O(5) O 0.90007(3) 0.45954(3) 0.43041(3) 0.01521(5) Uani 1.000000 .
H(5c H 0.8820(10) 0.3732(12) 0.4742(10) 0.027(2) Uani 1.000000 .
H(5d H 0.9557(10) 0.4420(10) 0.3598(9) 0.0189(19) Uani 1.000000 .

loop_
_atom_site_aniso_label
_atom_site_aniso_U_11
_atom_site_aniso_U_22
_atom_site_aniso_U_33
_atom_site_aniso_U_12
_atom_site_aniso_U_13
_atom_site_aniso_U_23
O(1) 0.00748(8) 0.01253(9) 0.00974(9) 0.00219(7) -0.00027(7) -0.00332(8)
O(2) 0.00799(8) 0.01031(8) 0.00744(8) -0.00001(7) -0.00087(7) -0.00152(7)
H(2) 0.023(5) 0.017(5) 0.022(5) -0.005(4) -0.011(4) 0.007(4)
O(3) 0.00932(8) 0.00709(8) 0.01136(9) 0.00091(7) 0.00137(7) 0.00247(7)
O(4) 0.01191(9) 0.00676(8) 0.00751(8) 0.00067(7) -0.00019(7) -0.00003(7)
H(4) 0.023(5) 0.042(6) 0.014(4) -0.015(5) -0.007(4) 0.006(4)
N(1) 0.00663(8) 0.00597(8) 0.00771(9) 0.00070(7) 0.00115(7) 0.00050(7)
C(1) 0.00687(9) 0.00687(9) 0.00587(9) 0.00045(8) 0.00031(8) -0.00019(8)
C(2) 0.00727(9) 0.00651(9) 0.00575(9) -0.00019(8) 0.00086(7) -0.00026(8)
H(2a 0.023(5) 0.023(4) 0.014(4) 0.001(4) 0.002(4) 0.001(4)
C(3) 0.01348(11) 0.00669(10) 0.00785(10) -0.00039(9) 0.00315(9) 0.00071(8)
H(3a 0.029(5) 0.015(4) 0.029(5) 0.004(4) 0.001(4) -0.001(4)
H(3b 0.022(5) 0.017(4) 0.039(5) -0.003(4) 0.008(5) 0.002(4)
C(4) 0.01170(11) 0.00608(9) 0.00695(9) 0.00116(8) 0.00005(8) 0.00075(8)
H(4a 0.029(5) 0.028(5) 0.023(5) 0.002(5) -0.008(4) 0.000(4)
C(5) 0.00860(10) 0.00777(10) 0.01080(11) 0.00201(8) -0.00077(9) 0.00002(9)
H(5a 0.028(5) 0.017(5) 0.022(5) 0.004(4) 0.004(4) -0.008(4)
H(5b 0.036(6) 0.016(5) 0.042(7) 0.003(4) -0.014(5) 0.006(5)
C(6) 0.00685(9) 0.00681(9) 0.00708(9) -0.00023(8) 0.00051(8) 0.00061(8)
C(7) 0.00755(10) 0.01273(11) 0.01245(12) -0.00164(9) 0.00222(9) -0.00020(10)
H(7a 0.031(6) 0.059(7) 0.034(6) -0.008(6) 0.019(5) -0.019(6)
H(7b 0.020(5) 0.037(6) 0.055(7) 0.004(5) 0.009(5) 0.017(6)
H(7c 0.022(5) 0.045(6) 0.046(7) -0.000(5) -0.002(5) 0.007(6)
O(5) 0.01896(12) 0.00766(9) 0.01902(12) 0.00130(8) 0.00942(10) -0.00016(9)
H(5c 0.027(5) 0.035(6) 0.019(5) 0.002(5) 0.004(4) -0.001(5)
H(5d 0.022(5) 0.015(4) 0.019(5) -0.003(4) -0.002(4) 0.002(4)

loop_
_atom_type_symbol
_atom_type_description
_atom_type_scat_dispersion_real
_atom_type_scat_dispersion_imag
_atom_type_scat_source
_atom_type_scat_dispersion_source
C C 0.00347 0.00161 'Clementi & Roetti, C., At. Data Nucl. Data Tables 1974, 14, (177-478); Clementi & Raimondi, J. Chem. Phys., 1963, 38, (2686-2689)' 'Henke, Gullikson and Davis, At. Data and Nucl. Data Tables, 1993, 54, 2'
H H 0.00000 0.00000 'Clementi & Roetti, C., At. Data Nucl. Data Tables 1974, 14, (177-478); Clementi & Raimondi, J. Chem. Phys., 1963, 38, (2686-2689)' 'Henke, Gullikson and Davis, At. Data and Nucl. Data Tables, 1993, 54, 2'
N N 0.00653 0.00323 'Clementi & Roetti, C., At. Data Nucl. Data Tables 1974, 14, (177-478); Clementi & Raimondi, J. Chem. Phys., 1963, 38, (2686-2689)' 'Henke, Gullikson and Davis, At. Data and Nucl. Data Tables, 1993, 54, 2'
O O 0.01158 0.00611 'Clementi & Roetti, C., At. Data Nucl. Data Tables 1974, 14, (177-478); Clementi & Raimondi, J. Chem. Phys., 1963, 38, (2686-2689)' 'Henke, Gullikson and Davis, At. Data and Nucl. Data Tables, 1993, 54, 2'

loop_
_geom_angle_atom_site_label_1
_geom_angle_atom_site_label_2
_geom_angle_atom_site_label_3
_geom_angle
_geom_angle_site_symmetry_1
_geom_angle_site_symmetry_3
_geom_angle_publ_flag
C(1) O(2) H(2) 109.0(6) . . ?
C(4) O(4) H(4) 110.2(5) . . ?
C(5) N(1) C(2) 112.66(3) . . ?
C(6) N(1) C(2) 119.88(3) . . ?
C(6) N(1) C(5) 127.11(3) . . ?
O(2) C(1) O(1) 123.82(3) . . ?
C(2) C(1) O(1) 121.14(3) . . ?
C(2) C(1) O(2) 114.88(3) . . ?
C(1) C(2) N(1) 114.37(3) . . ?
H(2a C(2) N(1) 111.3(4) . . ?
H(2a C(2) C(1) 105.2(4) . . ?
C(3) C(2) N(1) 103.13(2) . . ?
C(3) C(2) C(1) 110.77(2) . . ?
C(3) C(2) H(2a 112.2(5) . . ?
H(3a C(3) C(2) 109.7(5) . . ?
H(3b C(3) C(2) 112.1(5) . . ?
H(3b C(3) H(3a 109.8(7) . . ?
C(4) C(3) C(2) 103.01(2) . . ?
C(4) C(3) H(3a 108.8(5) . . ?
C(4) C(3) H(3b 113.2(5) . . ?
C(3) C(4) O(4) 108.27(3) . . ?
H(4a C(4) O(4) 108.6(5) . . ?
H(4a C(4) C(3) 112.2(5) . . ?
C(5) C(4) O(4) 111.36(3) . . ?
C(5) C(4) C(3) 102.81(3) . . ?
C(5) C(4) H(4a 113.5(5) . . ?
C(4) C(5) N(1) 102.40(3) . . ?
H(5a C(5) N(1) 111.8(5) . . ?
H(5a C(5) C(4) 111.5(5) . . ?
H(5b C(5) N(1) 110.8(5) . . ?
H(5b C(5) C(4) 109.8(5) . . ?
H(5b C(5) H(5a 110.3(7) . . ?
N(1) C(6) O(3) 119.53(3) . . ?
C(7) C(6) O(3) 122.59(3) . . ?
C(7) C(6) N(1) 117.88(3) . . ?
H(7a C(7) C(6) 109.5(6) . . ?
H(7b C(7) C(6) 109.9(5) . . ?
H(7b C(7) H(7a 109.6(8) . . ?
H(7c C(7) C(6) 111.8(6) . . ?
H(7c C(7) H(7a 107.3(8) . . ?
H(7c C(7) H(7b 108.7(8) . . ?
H(5d O(5) H(5c 109.6(8) . . ?

loop_
_geom_bond_atom_site_label_1
_geom_bond_atom_site_label_2
_geom_bond_distance
_geom_bond_site_symmetry_2
_geom_bond_publ_flag
O(1) C(1) 1.2196(4) . ?
O(2) H(2) 0.952(11) . ?
O(2) C(1) 1.3114(4) . ?
O(3) C(6) 1.2401(4) . ?
O(4) H(4) 0.892(12) . ?
O(4) C(4) 1.4236(4) . ?
N(1) C(2) 1.4582(4) . ?
N(1) C(5) 1.4676(4) . ?
N(1) C(6) 1.3420(4) . ?
C(1) C(2) 1.5141(4) . ?
C(2) H(2a 1.070(9) . ?
C(2) C(3) 1.5414(4) . ?
C(3) H(3a 1.057(10) . ?
C(3) H(3b 1.086(10) . ?
C(3) C(4) 1.5248(5) . ?
C(4) H(4a 1.076(10) . ?
C(4) C(5) 1.5277(5) . ?
C(5) H(5a 1.063(9) . ?
C(5) H(5b 1.090(10) . ?
C(6) C(7) 1.5007(4) . ?
C(7) H(7a 1.046(11) . ?
C(7) H(7b 1.044(10) . ?
C(7) H(7c 1.054(11) . ?
O(5) H(5c 0.931(11) . ?
O(5) H(5d 0.917(10) . ?
